data_4503589
loop_
_publ_author_name
'Cetina, Mario'
'Nagl, Ante'
'Kri\<stafor, Vedran'
'Benci, Kre\<simir'
'Mintas, Mladen'

_publ_section_title
;
 The Supramolecular Assemblies ofN-Phthalimide Protected (E)- and
 (Z)-4-Amino-2-butenyl 5-Substituted Pyrimidine Derivatives: From Dimers
 to Two-Dimensional and Three-Dimensional Networks
;
_journal_issue 8
_journal_name_full 'Crystal Growth &amp; Design'
_journal_page_first 2975
_journal_paper_doi 10.1021/cg800090n
_journal_volume 8
_journal_year 2008
_chemical_formula_moiety 'C16 H12 F N3 O4'
_chemical_formula_sum 'C16 H12 F N3 O4'
_chemical_formula_weight 329.29
_chemical_melting_point 502(2)
_chemical_name_systematic
;
(E)-1-[4-(N-Phthalimido)-2-butenyl]-5-fluorouracil
;
_space_group_IT_number 2
_symmetry_cell_setting triclinic
_symmetry_space_group_name_Hall '-P 1'
_symmetry_space_group_name_H-M 'P -1'
_atom_sites_solution_hydrogens mixed
_atom_sites_solution_primary direct
_atom_sites_solution_secondary difmap
_cell_angle_alpha 63.852(4)
_cell_angle_beta 68.655(3)
_cell_angle_gamma 63.734(4)
_cell_formula_units_Z 2
_cell_length_a 9.4250(4)
_cell_length_b 9.7967(4)
_cell_length_c 10.3001(3)
_cell_measurement_reflns_used 6749
_cell_measurement_temperature 295(2)
_cell_measurement_theta_max 34.7396
_cell_measurement_theta_min 4.0139
_cell_volume 748.52(6)
_computing_cell_refinement 'CrysAlisCCD (Oxford, 2007)'
_computing_data_collection 'CrysAlisCCD (Oxford, 2007)'
_computing_data_reduction 'CrysAlisRED (Oxford, 2007)'
_computing_molecular_graphics 'PLATON (Spek, 2003) & MERCURY (Macrae, 2006)'
_computing_publication_material 'PLATON (Spek, 2003) & MERCURY (Macrae, 2006)'
_computing_structure_refinement 'SHELXL-97 (Sheldrick, 1997)'
_computing_structure_solution 'SHELXS-97 (Sheldrick, 1997)'
_diffrn_ambient_temperature 295(2)
_diffrn_detector_area_resol_mean 16.3426
_diffrn_measured_fraction_theta_full 0.995
_diffrn_measured_fraction_theta_max 0.995
_diffrn_measurement_device_type 'Oxford Diffraction Xcalibur2 Diffractometer'
_diffrn_measurement_method '\w scans'
_diffrn_radiation_monochromator graphite
_diffrn_radiation_source 'Enhance (Mo) X-ray Source'
_diffrn_radiation_type MoK\a
_diffrn_radiation_wavelength 0.71073
_diffrn_reflns_av_R_equivalents 0.0187
_diffrn_reflns_av_sigmaI/netI 0.0142
_diffrn_reflns_limit_h_max 12
_diffrn_reflns_limit_h_min -12
_diffrn_reflns_limit_k_max 12
_diffrn_reflns_limit_k_min -12
_diffrn_reflns_limit_l_max 11
_diffrn_reflns_limit_l_min -13
_diffrn_reflns_number 11521
_diffrn_reflns_theta_full 26.99
_diffrn_reflns_theta_max 26.99
_diffrn_reflns_theta_min 4.03
_diffrn_standards_decay_% negligible
_diffrn_standards_interval_count 50
_diffrn_standards_number 2
_exptl_absorpt_coefficient_mu 0.115
_exptl_absorpt_correction_type none
_exptl_crystal_colour colourless
_exptl_crystal_density_diffrn 1.461
_exptl_crystal_density_method 'not measured'
_exptl_crystal_description prism
_exptl_crystal_F_000 340
_exptl_crystal_size_max 0.64
_exptl_crystal_size_mid 0.52
_exptl_crystal_size_min 0.38
_refine_diff_density_max 0.186
_refine_diff_density_min -0.198
_refine_diff_density_rms 0.074
_refine_ls_extinction_method none
_refine_ls_goodness_of_fit_ref 1.022
_refine_ls_hydrogen_treatment mixed
_refine_ls_matrix_type full
_refine_ls_number_parameters 221
_refine_ls_number_reflns 3256
_refine_ls_number_restraints 0
_refine_ls_restrained_S_all 1.022
_refine_ls_R_factor_all 0.0535
_refine_ls_R_factor_gt 0.0416
_refine_ls_shift/su_max 0.001
_refine_ls_shift/su_mean 0.000
_refine_ls_structure_factor_coef Fsqd
_refine_ls_weighting_details 'calc w=1/[\s^2^(Fo^2^)+(0.1119P)^2^+0.0000P] where P=(Fo^2^+2Fc^2^)/3'
_refine_ls_weighting_scheme calc
_refine_ls_wR_factor_gt 0.1359
_refine_ls_wR_factor_ref 0.1479
_reflns_number_gt 2524
_reflns_number_total 3256
_reflns_threshold_expression >2sigma(I)
_cod_data_source_file cg800090n-file002.cif
_cod_data_source_block VKD11
_cod_depositor_comments
;
The following automatic conversions were performed:

'_chemical_melting_point' value '500:504' was changed to '502(2)' -
the average value was taken and precision was estimated.

Automatic conversion script
Id: cif_fix_values 1715 2011-07-08 13:25:40Z adriana 

The following automatic conversions were performed:

'_atom_sites_solution_hydrogens' value 'geom&difmap' was changed to
'mixed'.

Automatic conversion script
Id: cif_fix_values 6452 2018-10-05 10:23:21Z andrius 
;
_cod_original_cell_volume 748.52(5)
_cod_original_sg_symbol_H-M P-1
_cod_database_code 4503589

loop_
_symmetry_equiv_pos_as_xyz
'x, y, z'
'-x, -y, -z'

loop_
_atom_site_label
_atom_site_type_symbol
_atom_site_fract_x
_atom_site_fract_y
_atom_site_fract_z
_atom_site_U_iso_or_equiv
_atom_site_adp_type
_atom_site_occupancy
_atom_site_symmetry_multiplicity
_atom_site_calc_flag
_atom_site_refinement_flags
F F 0.72491(14) 0.22822(14) 0.06865(11) 0.0961(4) Uani 1 1 d .
N1 N 0.36507(13) 0.38166(13) 0.31730(12) 0.0554(3) Uani 1 1 d .
N3 N 0.58516(13) 0.39815(13) 0.35457(12) 0.0544(3) Uani 1 1 d .
H3 H 0.618(2) 0.4253(17) 0.4032(17) 0.066(4) Uiso 1 1 d .
N1' N -0.25963(13) 0.80176(13) 0.15258(11) 0.0568(3) Uani 1 1 d .
O1 O 0.33114(12) 0.48462(13) 0.48960(11) 0.0668(3) Uani 1 1 d .
O2 O 0.84272(13) 0.30042(14) 0.23282(13) 0.0788(3) Uani 1 1 d .
O1' O -0.33513(14) 0.72582(14) 0.01274(12) 0.0777(3) Uani 1 1 d .
O2' O -0.26459(13) 0.89382(13) 0.32580(11) 0.0729(3) Uani 1 1 d .
C2 C 0.42124(15) 0.42553(15) 0.39349(14) 0.0519(3) Uani 1 1 d .
C4 C 0.69886(16) 0.32774(16) 0.25152(15) 0.0575(3) Uani 1 1 d .
C5 C 0.62474(19) 0.29393(18) 0.17416(15) 0.0645(4) Uani 1 1 d .
C6 C 0.46661(19) 0.32066(18) 0.20646(15) 0.0617(4) Uani 1 1 d .
H6 H 0.4243 0.2975 0.1529 0.074 Uiso 1 1 calc R
C7 C 0.19029(16) 0.40684(16) 0.35395(16) 0.0606(4) Uani 1 1 d .
H7A H 0.1478 0.3963 0.4577 0.073 Uiso 1 1 calc R
H7B H 0.1753 0.3240 0.3381 0.073 Uiso 1 1 calc R
C8 C 0.09891(15) 0.56782(15) 0.26293(14) 0.0535(3) Uani 1 1 d .
H8 H 0.1089 0.6578 0.2635 0.064 Uiso 1 1 calc R
C9 C 0.00542(16) 0.59242(16) 0.18195(15) 0.0591(3) Uani 1 1 d .
H9 H -0.0054 0.5032 0.1807 0.071 Uiso 1 1 calc R
C10 C -0.08530(16) 0.75663(18) 0.09108(15) 0.0651(4) Uani 1 1 d .
H10A H -0.0459 0.8353 0.0863 0.078 Uiso 1 1 calc R
H10B H -0.0652 0.7585 -0.0089 0.078 Uiso 1 1 calc R
C2' C -0.36968(16) 0.78400(16) 0.10630(14) 0.0565(3) Uani 1 1 d .
C3' C -0.53206(16) 0.85073(14) 0.19496(14) 0.0540(3) Uani 1 1 d .
C4' C -0.50966(16) 0.90130(15) 0.29008(14) 0.0542(3) Uani 1 1 d .
C5' C -0.33437(17) 0.86842(15) 0.26533(14) 0.0554(3) Uani 1 1 d .
C6' C -0.64001(18) 0.97317(17) 0.38354(17) 0.0655(4) Uani 1 1 d .
H6' H -0.6258 1.0064 0.4483 0.079 Uiso 1 1 calc R
C7' C -0.7929(2) 0.99397(19) 0.37727(19) 0.0767(5) Uani 1 1 d .
H7' H -0.8829 1.0432 0.4384 0.092 Uiso 1 1 calc R
C8' C -0.81497(19) 0.9431(2) 0.2819(2) 0.0774(5) Uani 1 1 d .
H8' H -0.9190 0.9586 0.2800 0.093 Uiso 1 1 calc R
C9' C -0.68340(19) 0.86953(18) 0.18972(17) 0.0677(4) Uani 1 1 d .
H9' H -0.6970 0.8340 0.1263 0.081 Uiso 1 1 calc R

loop_
_atom_site_aniso_label
_atom_site_aniso_U_11
_atom_site_aniso_U_22
_atom_site_aniso_U_33
_atom_site_aniso_U_23
_atom_site_aniso_U_13
_atom_site_aniso_U_12
F 0.0863(7) 0.1457(9) 0.0833(6) -0.0784(7) 0.0214(5) -0.0530(7)
N1 0.0454(6) 0.0661(6) 0.0569(6) -0.0231(5) -0.0119(5) -0.0173(5)
N3 0.0418(6) 0.0709(7) 0.0558(6) -0.0308(5) -0.0066(5) -0.0168(5)
N1' 0.0437(6) 0.0715(7) 0.0490(6) -0.0250(5) -0.0105(4) -0.0088(5)
O1 0.0438(5) 0.0914(7) 0.0734(6) -0.0493(6) -0.0015(4) -0.0168(5)
O2 0.0453(6) 0.1070(8) 0.0890(7) -0.0543(6) 0.0045(5) -0.0233(5)
O1' 0.0687(7) 0.1013(8) 0.0735(7) -0.0529(6) -0.0149(5) -0.0138(6)
O2' 0.0665(7) 0.0900(7) 0.0747(7) -0.0390(6) -0.0214(5) -0.0201(5)
C2 0.0429(6) 0.0589(7) 0.0522(7) -0.0209(5) -0.0100(5) -0.0133(5)
C4 0.0465(7) 0.0675(7) 0.0555(7) -0.0267(6) -0.0020(5) -0.0176(6)
C5 0.0642(9) 0.0816(9) 0.0544(7) -0.0367(7) 0.0045(6) -0.0299(7)
C6 0.0652(9) 0.0786(9) 0.0527(7) -0.0280(7) -0.0091(6) -0.0303(7)
C7 0.0460(7) 0.0694(8) 0.0666(8) -0.0192(7) -0.0142(6) -0.0213(6)
C8 0.0469(7) 0.0591(7) 0.0588(7) -0.0241(6) -0.0079(5) -0.0196(5)
C9 0.0477(7) 0.0686(8) 0.0654(8) -0.0311(6) -0.0130(6) -0.0138(6)
C10 0.0438(7) 0.0826(9) 0.0545(7) -0.0243(7) -0.0079(6) -0.0097(6)
C2' 0.0515(7) 0.0620(7) 0.0531(7) -0.0223(6) -0.0153(5) -0.0102(5)
C3' 0.0513(7) 0.0540(7) 0.0524(7) -0.0190(5) -0.0109(6) -0.0131(5)
C4' 0.0501(7) 0.0535(6) 0.0516(7) -0.0178(5) -0.0081(5) -0.0131(5)
C5' 0.0548(8) 0.0593(7) 0.0496(7) -0.0200(6) -0.0146(6) -0.0125(6)
C6' 0.0608(9) 0.0671(8) 0.0644(8) -0.0317(7) 0.0005(6) -0.0192(6)
C7' 0.0547(8) 0.0748(9) 0.0877(11) -0.0375(8) 0.0095(8) -0.0201(7)
C8' 0.0483(8) 0.0820(10) 0.0982(12) -0.0339(9) -0.0058(8) -0.0229(7)
C9' 0.0584(8) 0.0739(9) 0.0763(9) -0.0291(7) -0.0154(7) -0.0220(7)

loop_
_atom_type_symbol
_atom_type_description
_atom_type_scat_dispersion_real
_atom_type_scat_dispersion_imag
_atom_type_scat_source
C C 0.0033 0.0016 'International Tables Vol C Tables 4.2.6.8 and 6.1.1.4'
H H 0.0000 0.0000 'International Tables Vol C Tables 4.2.6.8 and 6.1.1.4'
F F 0.0171 0.0103 'International Tables Vol C Tables 4.2.6.8 and 6.1.1.4'
N N 0.0061 0.0033 'International Tables Vol C Tables 4.2.6.8 and 6.1.1.4'
O O 0.0106 0.0060 'International Tables Vol C Tables 4.2.6.8 and 6.1.1.4'

loop_
_geom_angle_atom_site_label_1
_geom_angle_atom_site_label_2
_geom_angle_atom_site_label_3
_geom_angle
C6 N1 C2 121.21(12)
C6 N1 C7 120.31(11)
C2 N1 C7 118.45(11)
C2 N3 C4 127.56(12)
C2 N3 H3 114.4(11)
C4 N3 H3 118.0(11)
C5' N1' C2' 112.03(11)
C5' N1' C10 123.37(11)
C2' N1' C10 124.60(11)
O1 C2 N1 121.90(12)
O1 C2 N3 122.57(12)
N1 C2 N3 115.53(12)
O2 C4 N3 121.75(13)
O2 C4 C5 126.51(13)
N3 C4 C5 111.74(12)
C6 C5 F 120.81(13)
C6 C5 C4 122.64(13)
F C5 C4 116.52(13)
C5 C6 N1 121.11(13)
C5 C6 H6 119.4
N1 C6 H6 119.4
N1 C7 C8 111.84(10)
N1 C7 H7A 109.2
C8 C7 H7A 109.2
N1 C7 H7B 109.2
C8 C7 H7B 109.2
H7A C7 H7B 107.9
C9 C8 C7 124.64(12)
C9 C8 H8 117.7
C7 C8 H8 117.7
C8 C9 C10 123.39(13)
C8 C9 H9 118.3
C10 C9 H9 118.3
N1' C10 C9 111.89(11)
N1' C10 H10A 109.2
C9 C10 H10A 109.2
N1' C10 H10B 109.2
C9 C10 H10B 109.2
H10A C10 H10B 107.9
O1' C2' N1' 124.97(13)
O1' C2' C3' 129.07(13)
N1' C2' C3' 105.96(10)
C9' C3' C4' 121.82(13)
C9' C3' C2' 130.50(12)
C4' C3' C2' 107.65(12)
C6' C4' C3' 120.81(14)
C6' C4' C5' 130.81(13)
C3' C4' C5' 108.36(12)
O2' C5' N1' 124.78(13)
O2' C5' C4' 129.25(13)
N1' C5' C4' 105.96(11)
C4' C6' C7' 117.50(14)
C4' C6' H6' 121.2
C7' C6' H6' 121.2
C6' C7' C8' 121.57(15)
C6' C7' H7' 119.2
C8' C7' H7' 119.2
C9' C8' C7' 120.51(15)
C9' C8' H8' 119.7
C7' C8' H8' 119.7
C3' C9' C8' 117.79(13)
C3' C9' H9' 121.1
C8' C9' H9' 121.1

loop_
_geom_bond_atom_site_label_1
_geom_bond_atom_site_label_2
_geom_bond_distance
F C5 1.3486(15)
N1 C6 1.3697(17)
N1 C2 1.3718(16)
N1 C7 1.4788(16)
N3 C2 1.3772(16)
N3 C4 1.3834(17)
N3 H3 0.849(15)
N1' C5' 1.3918(16)
N1' C2' 1.3878(17)
N1' C10 1.4637(17)
O1 C2 1.2223(16)
O2 C4 1.2171(17)
O1' C2' 1.2046(15)
O2' C5' 1.2092(16)
C4 C5 1.441(2)
C5 C6 1.331(2)
C6 H6 0.9300
C7 C8 1.4800(18)
C7 H7A 0.9700
C7 H7B 0.9700
C8 C9 1.3039(17)
C8 H8 0.9300
C9 C10 1.4944(19)
C9 H9 0.9300
C10 H10A 0.9700
C10 H10B 0.9700
C2' C3' 1.4923(19)
C3' C9' 1.3734(19)
C3' C4' 1.3858(18)
C4' C6' 1.3794(19)
C4' C5' 1.4808(19)
C6' C7' 1.385(2)
C6' H6' 0.9300
C7' C8' 1.389(2)
C7' H7' 0.9300
C8' C9' 1.383(2)
C8' H8' 0.9300
C9' H9' 0.9300

loop_
_geom_torsion_atom_site_label_1
_geom_torsion_atom_site_label_2
_geom_torsion_atom_site_label_3
_geom_torsion_atom_site_label_4
_geom_torsion
C6 N1 C2 O1 177.77(12)
C7 N1 C2 O1 -0.18(19)
C6 N1 C2 N3 -2.38(18)
C7 N1 C2 N3 179.68(10)
C4 N3 C2 O1 177.77(12)
C4 N3 C2 N1 -2.1(2)
C2 N3 C4 O2 -175.30(12)
C2 N3 C4 C5 4.8(2)
O2 C4 C5 C6 176.68(14)
N3 C4 C5 C6 -3.4(2)
O2 C4 C5 F -1.3(2)
N3 C4 C5 F 178.60(11)
F C5 C6 N1 177.50(12)
C4 C5 C6 N1 -0.4(2)
C2 N1 C6 C5 3.6(2)
C7 N1 C6 C5 -178.52(12)
C6 N1 C7 C8 -87.72(15)
C2 N1 C7 C8 90.24(14)
N1 C7 C8 C9 125.01(14)
C7 C8 C9 C10 -179.97(12)
C5' N1' C10 C9 83.70(16)
C2' N1' C10 C9 -96.42(14)
C8 C9 C10 N1' -109.24(15)
C5' N1' C2' O1' -178.17(13)
C10 N1' C2' O1' 1.9(2)
C5' N1' C2' C3' 1.92(14)
C10 N1' C2' C3' -177.97(11)
O1' C2' C3' C9' -3.0(2)
N1' C2' C3' C9' 176.92(13)
O1' C2' C3' C4' 179.03(14)
N1' C2' C3' C4' -1.07(13)
C9' C3' C4' C6' -0.1(2)
C2' C3' C4' C6' 178.11(11)
C9' C3' C4' C5' -178.30(11)
C2' C3' C4' C5' -0.10(14)
C2' N1' C5' O2' 178.91(13)
C10 N1' C5' O2' -1.2(2)
C2' N1' C5' C4' -1.98(14)
C10 N1' C5' C4' 177.91(11)
C6' C4' C5' O2' 2.3(2)
C3' C4' C5' O2' -179.72(14)
C6' C4' C5' N1' -176.75(13)
C3' C4' C5' N1' 1.22(14)
C3' C4' C6' C7' -0.6(2)
C5' C4' C6' C7' 177.11(13)
C4' C6' C7' C8' 0.7(2)
C6' C7' C8' C9' 0.0(2)
C4' C3' C9' C8' 0.8(2)
C2' C3' C9' C8' -176.96(13)
C7' C8' C9' C3' -0.7(2)
